data_4340937
loop_
_publ_author_name
'Habjani\<c, Jelena'
'Juri\'c, Marijana'
'Popovi\'c, Jasminka'
'Mol\<canov, Kre\<simir'
'Paji\'c, Damir'

_publ_section_title
;
 A 3D oxalate-based network as a precursor for the CoMn&#x2082;O&#x2084;
 spinel: synthesis and structural and magnetic studies.
;
_journal_issue 18
_journal_name_full 'Inorganic chemistry'
_journal_page_first 9633
_journal_page_last 9643
_journal_paper_doi 10.1021/ic501134y
_journal_volume 53
_journal_year 2014
_chemical_formula_structural
;
Co Mn2 O4
;
_chemical_formula_sum 'Co Mn2 O4'
_chemical_formula_weight 232.805
_chemical_name_systematic
;
Cobalt Dimanganese(III) Oxide
;
_space_group_IT_number 141
_symmetry_Int_Tables_number 141
_symmetry_space_group_name_Hall '-I 4bd 2'
_symmetry_space_group_name_H-M 'I 41/a m d :2'
_audit_creation_date '2.7.2014 13:49:01'
_audit_creation_method 'Generated by X_Pert HighScore Plus 2.1.0'
_cell_angle_alpha 90
_cell_angle_beta 90
_cell_angle_gamma 90
_cell_formula_units_Z 4
_cell_length_a 5.7235(2)
_cell_length_b 5.7235(2)
_cell_length_c 9.2695(5)
_cell_measurement_temperature 296(2)
_cell_volume 303.65(2)
_computing_cell_refinement EXPO2011
_computing_molecular_graphics VESTA
_computing_structure_refinement 'HighScore Xpert Plus, ver. 2.1'
_diffrn_ambient_temperature 296(2)
_diffrn_measurement_device_type 'Philips MPD 1880'
_diffrn_radiation_type CuK\a
_diffrn_radiation_wavelength 1.54176
_diffrn_source_target Cu
_exptl_crystal_colour blue
_exptl_crystal_density_method 'not measured'
_exptl_crystal_description powder
_pd_meas_2theta_range_inc 0.02
_pd_meas_2theta_range_max 70
_pd_meas_2theta_range_min 10
_pd_meas_number_of_points 2800
_pd_meas_scan_method 'Continuous absolute scan'
_pd_proc_ls_background_function 'polynomial of degree 7'
_pd_proc_ls_profile_function 'Pseudo Voigh '
_pd_proc_ls_prof_R_factor 0.02472
_pd_proc_ls_prof_wR_factor 0.03458
_pd_proc_number_of_points 2800
_refine_ls_number_constraints 8
_refine_ls_shift/su_max 0.01
_refine_ls_weighting_details 1/[Y~i~+\s(Y~i~)]
_refine_ls_weighting_scheme sigma
_reflns_d_resolution_high 1.359
_reflns_d_resolution_low 4.914
_reflns_limit_h_max 2
_reflns_limit_h_min 0
_reflns_limit_k_max 4
_reflns_limit_k_min 0
_reflns_limit_l_max 6
_reflns_limit_l_min 0
_reflns_number_observed 48
_cod_data_source_file ic501134y_si_003.cif
_cod_data_source_block
;
;
_cod_depositor_comments 'Adding full bibliography for 4340936--4340937.cif.'
_cod_original_cell_volume 303.65(3)
_cod_original_sg_symbol_H-M 'I 41/a m d'
_cod_original_formula_sum
;
Co1 Mn2 O4
;
_cod_database_code 4340937
_xact_pref_orient_vector_k 0.00000000
_xact_pref_orient_vector_l 1.00000000
_xact_pref_orient_param 1.033(2)
_xact_scale_factor 0.0000592(3)
_xact_cagliotti_u 0.09(3)
_xact_cagliotti_v -0.02(1)
_xact_cagliotti_w 0.144(1)
_xact_shape_param_1 0.58(2)
_xact_shape_param_2 0.009(1)
_xact_shape_param_3 0.000000
_xact_asym_param_1 0.0043(1)
_xact_asym_param_2 0.000000

loop_
_symmetry_equiv_pos_as_xyz
'x, y, z'
'-x, -y, -z'
'-x+1/2, -y, z+1/2'
'x+1/2, y, -z+1/2'
'-y+1/4, x+3/4, z+1/4'
'y+3/4, -x+1/4, -z+3/4'
'y+1/4, -x+1/4, z+3/4'
'-y+3/4, x+3/4, -z+1/4'
'-x+1/2, y, -z+1/2'
'x+1/2, -y, z+1/2'
'x, -y, -z'
'-x, y, z'
'y+1/4, x+3/4, -z+1/4'
'-y+3/4, -x+1/4, z+3/4'
'-y+1/4, -x+1/4, -z+3/4'
'y+3/4, x+3/4, z+1/4'
'x+1/2, y+1/2, z+1/2'
'-x+1/2, -y+1/2, -z+1/2'
'-x, -y+1/2, z'
'x, y+1/2, -z'
'-y+3/4, x+1/4, z+3/4'
'y+1/4, -x+3/4, -z+1/4'
'y+3/4, -x+3/4, z+1/4'
'-y+1/4, x+1/4, -z+3/4'
'-x, y+1/2, -z'
'x, -y+1/2, z'
'x+1/2, -y+1/2, -z+1/2'
'-x+1/2, y+1/2, z+1/2'
'y+3/4, x+1/4, -z+3/4'
'-y+1/4, -x+3/4, z+1/4'
'-y+3/4, -x+3/4, -z+1/4'
'y+1/4, x+1/4, z+3/4'

loop_
_atom_site_aniso_label
_atom_site_aniso_U_11
_atom_site_aniso_U_22
_atom_site_aniso_U_33
_atom_site_aniso_U_23
_atom_site_aniso_U_13
_atom_site_aniso_U_12
Co1 0.000000 0.000000 0.000000 0.000000 0.000000 0.000000
Mn1 0.000000 0.000000 0.000000 0.000000 0.000000 0.000000
Co2 0.000000 0.000000 0.000000 0.000000 0.000000 0.000000
Mn2 0.000000 0.000000 0.000000 0.000000 0.000000 0.000000
O1 0.000000 0.000000 0.000000 0.000000 0.000000 0.000000

loop_
_atom_site_label
_atom_site_type_symbol
_atom_site_fract_x
_atom_site_fract_y
_atom_site_fract_z
_atom_site_occupancy
_atom_site_thermal_displace_type
_atom_site_U_iso_or_equiv
_atom_site_symmetry_multiplicity
_atom_site_Wyckoff_symbol
Co1 Co 0.000000 0.250000 0.875 0.79(2) Uiso 0.71(2) 4 a
Mn1 Mn 0.000000 0.250000 0.875 0.21(4) Uiso 0.71(2) 4 a
Co2 Co 0.000000 0.500000 0.500000 0.105(9) Uiso 0.36(2) 8 d
Mn2 Mn 0.000000 0.500000 0.500000 0.895(9) Uiso 0.36(2) 8 d
O1 O 0.000000 0.4848(4) 0.2599(3) 1.00000 Uiso 0.61(1) 16 h

loop_
_geom_bond_atom_site_label_1
_geom_bond_atom_site_label_2
_geom_bond_distance
Co1 O1 1.996(2)
Co2 O1 2.227(3)

loop_
_pd_peak_id
_pd_peak_2theta_centroid
_pd_peak_d_spacing
_pd_peak_pk_height
_pd_peak_width_2theta
PK1 18.038 4.914 1110.7 0.3720
PK3 29.109 3.065 2521.4 0.3673
PK5 31.066 2.876 1120.6 0.3673
PK7 32.752 2.732 4792.6 0.3674
PK9 36.221 2.478 8484.1 0.3683
PK11 36.721 2.445 976.5 0.3685
PK13 38.665 2.327 1271.8 0.3695
PK15 44.587 2.031 2035.3 0.3741
PK17 45.844 1.978 32.0 0.3755
PK19 48.526 1.875 18.7 0.3788
PK21 50.482 1.806 611.9 0.3815
PK23 51.630 1.769 1953.5 0.3833
PK25 54.211 1.691 1071.9 0.3878
PK27 56.493 1.628 1013.1 0.3922
PK29 58.823 1.569 3119.9 0.3973
PK31 60.548 1.528 6037.9 0.4014
PK33 61.570 1.505 102.7 0.4039
PK35 64.348 1.447 288.7 0.4114
PK37 64.979 1.434 2675.0 0.4133
PK39 65.207 1.430 1.1 0.4139
PK41 65.962 1.415 78.3 0.4162
PK43 68.101 1.376 83.1 0.4229
PK45 68.422 1.370 0.4 0.4240
PK47 68.866 1.362 338.6 0.4255

loop_
_xact_pref_orient_vector_h
0.00000000
